data_7213321
loop_
_publ_author_name
'Canali, Laetitia'
'Cowan, Elaine'
'Deleuze, Herv\'e'
'Gibson, Colin L.'
'Sherrington, David C.'

_publ_contact_author
;
Alan Kennedy
Dept of P & A Chemistry
University of Strathclyde
295 Cathedral St
Glasgow
G1 1XL
;
_publ_section_title
;
 Polystyrene and polymethacrylate resin-supported Jacobsen&#x2019;s alkene
 epoxidation catalyst
;
_journal_issue 13
_journal_name_full 'Journal of the Chemical Society, Perkin Transactions 1'
_journal_page_first 2055
_journal_paper_doi 10.1039/b002118k
_journal_year 2000
_chemical_formula_moiety 'C11 H10 O4 '
_chemical_formula_sum 'C11 H10 O4'
_chemical_formula_weight 206.20
_space_group_IT_number 2
_symmetry_cell_setting triclinic
_symmetry_Int_Tables_number 2
_symmetry_space_group_name_Hall '-P 1'
_symmetry_space_group_name_H-M 'P -1'
_audit_creation_date 'Wed Mar 16 03:46:34 2000'
_audit_creation_method 'from TEXRAY.INF file'
_cell_angle_alpha 73.34(3)
_cell_angle_beta 86.35(3)
_cell_angle_gamma 75.58(3)
_cell_formula_units_Z 2
_cell_length_a 6.667(2)
_cell_length_b 7.607(3)
_cell_length_c 10.567(4)
_cell_measurement_reflns_used 23
_cell_measurement_temperature 123
_cell_measurement_theta_max 26.2
_cell_measurement_theta_min 21.5
_cell_volume 497.2(3)
_computing_cell_refinement 'MSC/AFC Diffractometer Control'
_computing_data_collection 'MSC/AFC Diffractometer Control'
_computing_data_reduction teXsan
_computing_publication_material teXsan
_computing_structure_refinement teXsan
_computing_structure_solution SAPI91
_diffrn_ambient_temperature 123
_diffrn_measurement_device 'Rigaku AFC7S'
_diffrn_measurement_method 'omega/2-theta scans'
_diffrn_orient_matrix_UB_11 -0.07652
_diffrn_orient_matrix_UB_12 -0.07872
_diffrn_orient_matrix_UB_13 0.06857
_diffrn_orient_matrix_UB_21 -0.09432
_diffrn_orient_matrix_UB_22 0.00022
_diffrn_orient_matrix_UB_23 -0.06996
_diffrn_orient_matrix_UB_31 0.09610
_diffrn_orient_matrix_UB_32 -0.11745
_diffrn_orient_matrix_UB_33 -0.01276
_diffrn_radiation_monochromator graphite
_diffrn_radiation_source 'X-ray tube'
_diffrn_radiation_type MoKalpha
_diffrn_radiation_wavelength 0.71069
_diffrn_reflns_av_R_equivalents 0.0097
_diffrn_reflns_limit_h_max 8
_diffrn_reflns_limit_h_min 0
_diffrn_reflns_limit_k_max 9
_diffrn_reflns_limit_k_min -9
_diffrn_reflns_limit_l_max 13
_diffrn_reflns_limit_l_min -13
_diffrn_reflns_number 2371
_diffrn_reflns_theta_max 26.99
_diffrn_standards_decay_% 2.75
_diffrn_standards_interval_count 150
_diffrn_standards_number 3
_exptl_absorpt_coefficient_mu 0.105
_exptl_absorpt_correction_type none
_exptl_crystal_colour colorless
_exptl_crystal_density_diffrn 1.377
_exptl_crystal_density_meas 0.000
_exptl_crystal_description chip
_exptl_crystal_F_000 216.00
_exptl_crystal_size_max 0.700
_exptl_crystal_size_mid 0.500
_exptl_crystal_size_min 0.400
_refine_diff_density_max 0.25
_refine_diff_density_min -0.18
_refine_ls_extinction_coef '0.86(15) x 10^-5^'
_refine_ls_extinction_method Zachariasen_type_2_Gaussian_isotropic
_refine_ls_goodness_of_fit_obs 1.908
_refine_ls_hydrogen_treatment refall
_refine_ls_matrix_type full
_refine_ls_number_parameters 177
_refine_ls_number_reflns 1840
_refine_ls_number_restraints 0
_refine_ls_R_factor_all 0.0440
_refine_ls_R_factor_obs 0.0333
_refine_ls_shift/esd_max 0.0000
_refine_ls_structure_factor_coef F
_refine_ls_weighting_scheme sigma
_refine_ls_wR_factor_all 0.0517
_refine_ls_wR_factor_obs 0.0501
_reflns_number_observed 1840
_reflns_number_total 2179
_reflns_observed_criterion 1.50
_cod_data_source_file b002118ksup1.cif
_cod_data_source_block Sherr2_Royals/4th_yr
_cod_original_sg_symbol_H-M 'P -1       '
_cod_original_formula_sum 'C11 H10 O4 '
_cod_database_code 7213321

loop_
_symmetry_equiv_pos_as_xyz
'   +x,   +y,   +z'
'   -x,   -y,   -z'

loop_
_atom_site_aniso_label
_atom_site_aniso_U_11
_atom_site_aniso_U_22
_atom_site_aniso_U_33
_atom_site_aniso_U_12
_atom_site_aniso_U_13
_atom_site_aniso_U_23
O(1) 0.0288(5) 0.0209(5) 0.0313(5) -0.0040(3) -0.0039(4) -0.0095(4)
O(2) 0.0313(5) 0.0199(4) 0.0218(5) -0.0040(4) -0.0031(4) -0.0013(3)
O(3) 0.0289(5) 0.0382(5) 0.0200(4) -0.0096(4) -0.0034(3) -0.0084(4)
O(4) 0.0339(6) 0.0557(7) 0.0248(5) -0.0164(5) -0.0025(4) -0.0020(5)
C(1) 0.0193(6) 0.0226(6) 0.0213(6) -0.0052(4) -0.0015(4) -0.0052(5)
C(2) 0.0161(5) 0.0199(6) 0.0219(6) -0.0053(4) 0.0007(4) -0.0053(4)
C(3) 0.0177(5) 0.0208(6) 0.0218(6) -0.0052(4) 0.0013(4) -0.0024(5)
C(4) 0.0205(6) 0.0189(6) 0.0328(7) -0.0050(5) 0.0044(5) -0.0072(5)
C(5) 0.0204(6) 0.0279(6) 0.0307(7) -0.0073(5) 0.0039(5) -0.0148(5)
C(6) 0.0199(6) 0.0292(6) 0.0196(6) -0.0074(5) 0.0000(4) -0.0069(5)
C(7) 0.0163(5) 0.0202(6) 0.0228(6) -0.0050(4) -0.0002(4) -0.0035(4)
C(8) 0.0319(7) 0.0289(6) 0.0211(6) -0.0051(5) -0.0006(5) -0.0092(5)
C(9) 0.0417(8) 0.0274(6) 0.0212(6) -0.0047(6) -0.0037(5) -0.0095(5)
C(10) 0.0451(9) 0.0424(8) 0.0276(7) -0.0070(7) -0.0109(6) -0.0034(6)
C(11) 0.063(1) 0.0511(10) 0.0209(7) -0.0238(9) -0.0004(7) -0.0044(7)

loop_
_atom_site_label
_atom_site_fract_x
_atom_site_fract_y
_atom_site_fract_z
_atom_site_U_iso_or_equiv
_atom_site_thermal_displace_type
O(1) -0.1501(1) -0.3429(1) -0.58757(9) 0.0267 Uij
O(2) -0.1417(1) -0.3192(1) -0.34197(9) 0.0255 Uij
O(3) -0.1668(1) -0.0868(1) -0.18525(8) 0.0285 Uij
O(4) -0.4677(2) -0.1731(2) -0.13511(9) 0.0390 Uij
C(1) -0.2108(2) -0.1696(2) -0.6236(1) 0.0212 Uij
C(2) -0.2403(2) -0.0506(2) -0.5344(1) 0.0193 Uij
C(3) -0.3003(2) 0.1467(2) -0.5868(1) 0.0208 Uij
C(4) -0.3224(2) 0.2635(2) -0.5057(1) 0.0242 Uij
C(5) -0.2855(2) 0.1842(2) -0.3708(1) 0.0248 Uij
C(6) -0.2267(2) -0.0099(2) -0.3182(1) 0.0226 Uij
C(7) -0.2029(2) -0.1313(2) -0.3985(1) 0.0202 Uij
C(8) -0.2970(2) -0.1783(2) -0.1024(1) 0.0272 Uij
C(9) -0.2020(2) -0.2813(2) 0.0305(1) 0.0300 Uij
C(10) -0.0054(3) -0.2776(2) 0.0585(2) 0.0399 Uij
C(11) -0.3302(3) -0.3845(3) 0.1227(1) 0.0443 Uij
H(1) -0.121(3) -0.373(3) -0.409(2) 0.062(6) Uij
H(2) -0.237(2) -0.104(2) -0.714(2) 0.025(3) Uij
H(3) -0.323(2) 0.197(2) -0.679(2) 0.028(4) Uij
H(4) -0.358(2) 0.400(2) -0.543(1) 0.032(4) Uij
H(5) -0.299(2) 0.266(2) -0.313(2) 0.036(4) Uij
H(6) 0.085(4) -0.232(3) -0.012(2) 0.079(7) Uij
H(7) 0.048(3) -0.351(2) 0.144(2) 0.047(5) Uij
H(8) -0.269(3) -0.444(2) 0.207(2) 0.051(5) Uij
H(9) -0.381(4) -0.469(4) 0.096(3) 0.090(8) Uij
H(10) -0.470(5) -0.311(4) 0.128(3) 0.115(10) Uij

loop_
_atom_type_symbol
_atom_type_oxidation_number
_atom_type_number_in_cell
_atom_type_scat_dispersion_real
_atom_type_scat_dispersion_imag
_atom_type_scat_source
C 0 22 0.003 0.002 'International Tables'
H 0 20 0.000 0.000 'International Tables'
O 0 8 0.011 0.006 'International Tables'

loop_
_geom_bond_atom_site_label_1
_geom_bond_atom_site_label_2
_geom_bond_distance
_geom_bond_publ_flag
O(1) C(1) 1.230(1) yes
O(2) C(7) 1.348(1) yes
O(2) H(1) 0.90(2) no
O(3) C(6) 1.400(1) yes
O(3) C(8) 1.363(2) yes
O(4) C(8) 1.199(2) yes
C(1) C(2) 1.457(2) yes
C(1) H(2) 0.95(2) no
C(2) C(3) 1.404(2) yes
C(2) C(7) 1.402(2) yes
C(3) C(4) 1.378(2) yes
C(3) H(3) 0.95(2) no
C(4) C(5) 1.391(2) yes
C(4) H(4) 0.97(2) no
C(5) C(6) 1.383(2) yes
C(5) H(5) 0.97(2) no
C(6) C(7) 1.400(2) yes
C(8) C(9) 1.491(2) yes
C(9) C(10) 1.371(2) yes
C(9) C(11) 1.444(2) yes
C(10) H(6) 0.97(2) no
C(10) H(7) 0.95(2) no
C(11) H(8) 0.94(2) no
C(11) H(9) 0.92(3) no
C(11) H(10) 0.97(3) no
